data_7030991
loop_
_publ_author_name
'Burgess, Michael G.'
'Naveed Zafar, M.'
'Horner, Stephen T.'
'Clark, George R.'
'James Wright, L.'

_publ_section_title
;
 Controlled translocation of palladium(ii) within a 22 ring atom
 macrocyclic ligand.
;
_journal_issue 45
_journal_name_full 'Dalton transactions (Cambridge, England : 2003)'
_journal_page_first 17006
_journal_page_last 17016
_journal_paper_doi 10.1039/c4dt00765d
_journal_volume 43
_journal_year 2014
_chemical_formula_moiety 'C36 H46 N10 O5 Pd, H2 O'
_chemical_formula_sum 'C36 H48 N10 O6 Pd'
_chemical_formula_weight 823.26
_chemical_name_systematic
;
 ?
;
_space_group_IT_number 14
_symmetry_cell_setting monoclinic
_symmetry_space_group_name_Hall '-P 2ybc'
_symmetry_space_group_name_H-M 'P 1 21/c 1'
_atom_sites_solution_hydrogens geom
_atom_sites_solution_primary direct
_atom_sites_solution_secondary difmap
_audit_creation_method SHELXL-97
_cell_angle_alpha 90.00
_cell_angle_beta 102.824(1)
_cell_angle_gamma 90.00
_cell_formula_units_Z 4
_cell_length_a 12.2234(4)
_cell_length_b 15.7777(6)
_cell_length_c 19.3023(7)
_cell_measurement_reflns_used 8192
_cell_measurement_temperature 87(2)
_cell_measurement_theta_max 25.02
_cell_measurement_theta_min 1.68
_cell_volume 3629.7(2)
_computing_cell_refinement 'SMART (Siemens, 1995)'
_computing_data_collection 'SADABS (Sheldrick, 1997)'
_computing_data_reduction 'SAINT (Siemens, 1995)'
_computing_molecular_graphics 'Ortep-III (Burnett & Johnson, 1996)'
_computing_publication_material 'SHELXTL (Siemens, 1995)'
_computing_structure_refinement 'SHELXL97 (Sheldrick, 1997)'
_computing_structure_solution 'SHELXS97 (Sheldrick, 1997)'
_diffrn_ambient_temperature 87(2)
_diffrn_measured_fraction_theta_full 0.997
_diffrn_measured_fraction_theta_max 0.997
_diffrn_measurement_device_type 'Siemens SMART CCD'
_diffrn_measurement_method 'Area detector \w scans'
_diffrn_radiation_monochromator graphite
_diffrn_radiation_source 'fine-focus sealed tube'
_diffrn_radiation_type MoK\a
_diffrn_radiation_wavelength 0.71073
_diffrn_reflns_av_R_equivalents 0.0693
_diffrn_reflns_av_sigmaI/netI 0.1143
_diffrn_reflns_limit_h_max 14
_diffrn_reflns_limit_h_min -14
_diffrn_reflns_limit_k_max 18
_diffrn_reflns_limit_k_min -18
_diffrn_reflns_limit_l_max 22
_diffrn_reflns_limit_l_min -22
_diffrn_reflns_number 32058
_diffrn_reflns_theta_full 25.02
_diffrn_reflns_theta_max 25.02
_diffrn_reflns_theta_min 1.68
_diffrn_standards_decay_% 2
_diffrn_standards_interval_count 0
_diffrn_standards_interval_time 0
_diffrn_standards_number 0
_exptl_absorpt_coefficient_mu 0.572
_exptl_absorpt_correction_T_max 0.925825
_exptl_absorpt_correction_T_min 0.662482
_exptl_absorpt_correction_type multi-scan
_exptl_absorpt_process_details 'SADABS; Sheldrick, 1997'
_exptl_crystal_colour yellow
_exptl_crystal_density_diffrn 1.507
_exptl_crystal_density_method 'not measured'
_exptl_crystal_description block
_exptl_crystal_F_000 1712
_exptl_crystal_size_max 0.18
_exptl_crystal_size_mid 0.18
_exptl_crystal_size_min 0.10
_refine_diff_density_max 1.144
_refine_diff_density_min -1.390
_refine_diff_density_rms 0.124
_refine_ls_extinction_method none
_refine_ls_goodness_of_fit_ref 0.986
_refine_ls_hydrogen_treatment constr
_refine_ls_matrix_type full
_refine_ls_number_parameters 474
_refine_ls_number_reflns 6403
_refine_ls_number_restraints 0
_refine_ls_restrained_S_all 0.986
_refine_ls_R_factor_all 0.1276
_refine_ls_R_factor_gt 0.0642
_refine_ls_shift/su_max 0.000
_refine_ls_shift/su_mean 0.000
_refine_ls_structure_factor_coef Fsqd
_refine_ls_weighting_details 'calc w=1/[\s^2^(Fo^2^)+(0.0757P)^2^+0.0000P] where P=(Fo^2^+2Fc^2^)/3'
_refine_ls_weighting_scheme calc
_refine_ls_wR_factor_gt 0.1337
_refine_ls_wR_factor_ref 0.1569
_reflns_number_gt 3900
_reflns_number_total 6403
_reflns_threshold_expression I>2\s(I)
_cod_data_source_file c4dt00765d2.cif
_cod_data_source_block Cpd_5b
_cod_depositor_comments
;
The following automatic conversions were performed:

'_symmetry_cell_setting' value 'Monoclinic' changed to 'monoclinic'
according to
/usr/data/users/saulius/crontab/automatic-downloads/rss-feeds/RSC/lib/dictionaries/cif_core.dic
dictionary named 'cif_core.dic' version 2.4.2 from 2011-04-26.

Automatic conversion script
Id: cif_fix_values 2281 2013-09-26 08:29:07Z andrius 

 Adding full bibliography for 7030990--7030993.cif.
;
_cod_original_sg_symbol_Hall -P_2ybc
_cod_original_sg_symbol_H-M P21/c
_cod_database_code 7030991

loop_
_symmetry_equiv_pos_as_xyz
'x, y, z'
'-x, y+1/2, -z+1/2'
'-x, -y, -z'
'x, -y-1/2, z-1/2'

loop_
_atom_site_label
_atom_site_type_symbol
_atom_site_fract_x
_atom_site_fract_y
_atom_site_fract_z
_atom_site_U_iso_or_equiv
_atom_site_adp_type
_atom_site_occupancy
_atom_site_symmetry_multiplicity
_atom_site_calc_flag
_atom_site_refinement_flags
Pd Pd 0.44176(4) 0.49318(3) 0.11158(2) 0.01780(16) Uani 1 1 d .
O1 O 0.2910(4) 0.2861(3) -0.0008(2) 0.0288(11) Uani 1 1 d .
O2 O 0.7744(4) 0.5373(3) 0.1069(2) 0.0266(11) Uani 1 1 d .
O3 O 0.1487(4) 0.6644(3) 0.0785(2) 0.0260(11) Uani 1 1 d .
O4 O 0.4288(4) 0.7524(3) 0.3199(3) 0.0446(14) Uani 1 1 d .
O5 O 0.5792(6) 0.3755(3) 0.4184(3) 0.066(2) Uani 1 1 d .
O6 O 0.2777(11) 0.1642(9) -0.1036(7) 0.199(5) Uiso 1 1 d .
N1 N 0.3176(4) 0.4077(3) 0.0719(3) 0.0200(12) Uani 1 1 d .
N2 N 0.5242(4) 0.4170(3) 0.0630(3) 0.0191(12) Uani 1 1 d .
N3 N 0.5966(4) 0.5545(3) 0.1336(3) 0.0226(12) Uani 1 1 d .
N4 N 0.1601(4) 0.4874(3) 0.0819(2) 0.0191(11) Uani 1 1 d .
N5 N 0.5423(4) 0.6804(3) 0.1789(3) 0.0219(12) Uani 1 1 d .
N6 N 0.0088(4) 0.5749(3) 0.0963(3) 0.0221(13) Uani 1 1 d .
H6 H -0.0579 0.5755 0.1038 0.027 Uiso 1 1 calc R
N7 N 0.4660(5) 0.8032(3) 0.2167(3) 0.0316(14) Uani 1 1 d .
H7 H 0.4478 0.8400 0.1833 0.038 Uiso 1 1 calc R
N8 N 0.1002(5) 0.8468(3) 0.1710(3) 0.0251(13) Uani 1 1 d .
N9 N 0.3525(4) 0.5722(3) 0.1630(3) 0.0214(12) Uani 1 1 d .
H9A H 0.3872 0.6229 0.1689 0.026 Uiso 1 1 calc R
H9B H 0.2841 0.5804 0.1347 0.026 Uiso 1 1 calc R
N10 N 0.5447(5) 0.5177(4) 0.4139(3) 0.0370(15) Uani 1 1 d .
C1 C 0.3496(5) 0.3435(4) 0.0322(3) 0.0207(15) Uani 1 1 d .
C2 C 0.4717(5) 0.3497(4) 0.0289(3) 0.0179(14) Uani 1 1 d .
C3 C 0.5273(5) 0.2956(4) -0.0073(3) 0.0230(16) Uani 1 1 d .
H3 H 0.4916 0.2479 -0.0301 0.028 Uiso 1 1 calc R
C4 C 0.6373(6) 0.3135(4) -0.0090(4) 0.0261(16) Uani 1 1 d .
H4 H 0.6767 0.2766 -0.0322 0.031 Uiso 1 1 calc R
C5 C 0.6903(5) 0.3863(4) 0.0236(3) 0.0238(15) Uani 1 1 d .
H5 H 0.7627 0.4006 0.0202 0.029 Uiso 1 1 calc R
C6 C 0.6304(5) 0.4363(4) 0.0612(3) 0.0188(14) Uani 1 1 d .
C7 C 0.6762(5) 0.5151(4) 0.1038(3) 0.0216(14) Uani 1 1 d .
C8 C 0.2030(5) 0.4083(4) 0.0785(3) 0.0175(14) Uani 1 1 d .
C9 C 0.1406(5) 0.3350(4) 0.0823(3) 0.0227(16) Uani 1 1 d .
H9 H 0.1707 0.2816 0.0783 0.027 Uiso 1 1 calc R
C10 C 0.0322(5) 0.3445(4) 0.0923(3) 0.0223(15) Uani 1 1 d .
H10 H -0.0106 0.2966 0.0960 0.027 Uiso 1 1 calc R
C11 C -0.0124(6) 0.4232(4) 0.0969(3) 0.0232(15) Uani 1 1 d .
H11 H -0.0850 0.4298 0.1036 0.028 Uiso 1 1 calc R
C12 C 0.0552(5) 0.4937(4) 0.0911(3) 0.0202(13) Uani 1 1 d .
C13 C 0.6286(6) 0.6293(4) 0.1752(3) 0.0247(16) Uani 1 1 d .
C14 C 0.7376(6) 0.6486(5) 0.2111(3) 0.0291(17) Uani 1 1 d .
H14 H 0.7972 0.6133 0.2079 0.035 Uiso 1 1 calc R
C15 C 0.7554(6) 0.7215(5) 0.2516(4) 0.041(2) Uani 1 1 d .
H15 H 0.8276 0.7353 0.2761 0.050 Uiso 1 1 calc R
C16 C 0.6667(6) 0.7740(5) 0.2562(4) 0.0336(18) Uani 1 1 d .
H16 H 0.6773 0.8230 0.2836 0.040 Uiso 1 1 calc R
C17 C 0.5626(6) 0.7506(4) 0.2183(3) 0.0253(16) Uani 1 1 d .
C18 C 0.0564(6) 0.6533(4) 0.0910(3) 0.0240(16) Uani 1 1 d .
C19 C -0.0208(6) 0.7256(4) 0.1026(4) 0.0296(17) Uani 1 1 d .
H19A H -0.0431 0.7162 0.1472 0.035 Uiso 1 1 calc R
H19B H -0.0881 0.7240 0.0649 0.035 Uiso 1 1 calc R
C20 C 0.0321(6) 0.8146(4) 0.1042(3) 0.0268(16) Uani 1 1 d .
H20A H 0.0785 0.8151 0.0694 0.032 Uiso 1 1 calc R
H20B H -0.0284 0.8547 0.0880 0.032 Uiso 1 1 calc R
C21 C 0.4016(6) 0.7970(4) 0.2667(4) 0.0324(18) Uani 1 1 d .
C22 C 0.2937(6) 0.8489(4) 0.2487(4) 0.0316(17) Uani 1 1 d .
H22A H 0.3073 0.9018 0.2263 0.038 Uiso 1 1 calc R
H22B H 0.2691 0.8622 0.2918 0.038 Uiso 1 1 calc R
C23 C 0.2027(6) 0.7983(4) 0.1983(4) 0.0295(17) Uani 1 1 d .
H23A H 0.2324 0.7786 0.1585 0.035 Uiso 1 1 calc R
H23B H 0.1841 0.7488 0.2232 0.035 Uiso 1 1 calc R
C24 C 0.0352(6) 0.8602(5) 0.2265(4) 0.0369(19) Uani 1 1 d .
H24A H 0.0865 0.8735 0.2711 0.044 Uiso 1 1 calc R
H24B H -0.0034 0.8080 0.2330 0.044 Uiso 1 1 calc R
C25 C -0.0509(7) 0.9316(5) 0.2076(4) 0.046(2) Uani 1 1 d .
H25A H -0.1053 0.9168 0.1646 0.056 Uiso 1 1 calc R
H25B H -0.0906 0.9382 0.2455 0.056 Uiso 1 1 calc R
C26 C 0.0054(9) 1.0157(6) 0.1962(7) 0.087(4) Uani 1 1 d .
H26A H 0.0678 1.0250 0.2364 0.104 Uiso 1 1 calc R
H26B H 0.0362 1.0104 0.1542 0.104 Uiso 1 1 calc R
C27 C -0.0684(9) 1.0919(6) 0.1877(6) 0.083(4) Uani 1 1 d .
H27A H -0.1345 1.0816 0.1513 0.124 Uiso 1 1 calc R
H27B H -0.0287 1.1397 0.1747 0.124 Uiso 1 1 calc R
H27C H -0.0896 1.1036 0.2318 0.124 Uiso 1 1 calc R
C28 C 0.3375(6) 0.5423(5) 0.2338(4) 0.0350(18) Uani 1 1 d .
H28A H 0.2989 0.4882 0.2283 0.042 Uiso 1 1 calc R
H28B H 0.2917 0.5825 0.2527 0.042 Uiso 1 1 calc R
C29 C 0.4511(6) 0.5327(5) 0.2858(4) 0.0332(18) Uani 1 1 d .
H29A H 0.4941 0.4890 0.2687 0.040 Uiso 1 1 calc R
H29B H 0.4923 0.5855 0.2876 0.040 Uiso 1 1 calc R
C30 C 0.4392(6) 0.5098(5) 0.3608(4) 0.0419(19) Uani 1 1 d .
H30A H 0.3835 0.5466 0.3739 0.050 Uiso 1 1 calc R
H30B H 0.4123 0.4520 0.3607 0.050 Uiso 1 1 calc R
C31 C 0.6074(8) 0.4492(5) 0.4386(4) 0.043(2) Uani 1 1 d .
C32 C 0.7181(7) 0.4615(5) 0.4920(4) 0.049(2) Uani 1 1 d .
H32A H 0.7428 0.4072 0.5135 0.059 Uiso 1 1 calc R
H32B H 0.7061 0.4990 0.5294 0.059 Uiso 1 1 calc R
C33 C 0.8116(7) 0.4986(5) 0.4588(4) 0.050(2) Uani 1 1 d .
H33A H 0.8836 0.4864 0.4900 0.061 Uiso 1 1 calc R
H33B H 0.8096 0.4702 0.4140 0.061 Uiso 1 1 calc R
C34 C 0.8029(7) 0.5930(6) 0.4457(4) 0.053(2) Uani 1 1 d .
H34A H 0.8629 0.6103 0.4233 0.064 Uiso 1 1 calc R
H34B H 0.8142 0.6218 0.4912 0.064 Uiso 1 1 calc R
C35 C 0.6905(7) 0.6218(5) 0.3990(4) 0.044(2) Uani 1 1 d .
H35A H 0.6944 0.6824 0.3912 0.053 Uiso 1 1 calc R
H35B H 0.6808 0.5943 0.3532 0.053 Uiso 1 1 calc R
C36 C 0.5873(6) 0.6039(5) 0.4287(4) 0.0373(19) Uani 1 1 d .
H36A H 0.6060 0.6127 0.4797 0.045 Uiso 1 1 calc R
H36B H 0.5286 0.6438 0.4083 0.045 Uiso 1 1 calc R

loop_
_atom_site_aniso_label
_atom_site_aniso_U_11
_atom_site_aniso_U_22
_atom_site_aniso_U_33
_atom_site_aniso_U_23
_atom_site_aniso_U_13
_atom_site_aniso_U_12
Pd 0.0157(2) 0.0216(3) 0.0181(2) -0.0009(2) 0.00816(17) 0.0005(2)
O1 0.023(3) 0.031(3) 0.035(3) -0.008(2) 0.013(2) -0.004(2)
O2 0.022(3) 0.029(3) 0.033(3) -0.006(2) 0.016(2) -0.005(2)
O3 0.022(3) 0.023(2) 0.037(3) -0.006(2) 0.015(2) -0.003(2)
O4 0.045(3) 0.057(4) 0.038(3) 0.013(3) 0.021(3) 0.011(3)
O5 0.133(6) 0.034(3) 0.040(4) -0.001(3) 0.037(4) -0.022(4)
N1 0.021(3) 0.019(3) 0.023(3) 0.000(2) 0.012(2) 0.003(2)
N2 0.016(3) 0.025(3) 0.018(3) 0.007(2) 0.007(2) 0.001(2)
N3 0.023(3) 0.025(3) 0.022(3) -0.002(2) 0.009(2) 0.002(2)
N4 0.017(3) 0.025(3) 0.016(3) -0.004(2) 0.006(2) 0.001(2)
N5 0.020(3) 0.022(3) 0.024(3) -0.001(2) 0.006(2) 0.000(2)
N6 0.015(3) 0.028(3) 0.027(3) -0.004(2) 0.013(2) -0.001(2)
N7 0.042(4) 0.027(3) 0.029(3) 0.001(3) 0.014(3) 0.002(3)
N8 0.028(3) 0.028(3) 0.022(3) -0.006(2) 0.011(3) 0.004(3)
N9 0.017(3) 0.024(3) 0.025(3) 0.000(2) 0.009(2) -0.002(2)
N10 0.046(4) 0.040(4) 0.026(3) -0.002(3) 0.009(3) -0.012(3)
C1 0.022(4) 0.022(3) 0.019(4) 0.003(3) 0.005(3) 0.000(3)
C2 0.027(4) 0.017(3) 0.014(3) 0.002(3) 0.013(3) -0.004(3)
C3 0.025(4) 0.025(4) 0.021(4) 0.002(3) 0.010(3) -0.001(3)
C4 0.029(4) 0.025(4) 0.027(4) -0.001(3) 0.013(3) 0.011(3)
C5 0.020(4) 0.026(4) 0.028(4) -0.001(3) 0.012(3) 0.005(3)
C6 0.022(4) 0.019(3) 0.017(3) 0.000(3) 0.007(3) 0.003(3)
C7 0.030(4) 0.018(3) 0.018(3) 0.001(3) 0.009(3) 0.005(3)
C8 0.013(3) 0.028(4) 0.013(3) 0.002(3) 0.005(3) 0.001(3)
C9 0.029(4) 0.021(3) 0.019(4) 0.004(3) 0.006(3) 0.003(3)
C10 0.018(4) 0.027(4) 0.025(4) -0.003(3) 0.010(3) -0.010(3)
C11 0.023(4) 0.032(4) 0.018(4) 0.000(3) 0.011(3) -0.002(3)
C12 0.016(3) 0.029(4) 0.014(3) 0.005(3) 0.002(2) 0.006(3)
C13 0.031(4) 0.029(4) 0.015(3) 0.000(3) 0.006(3) -0.005(3)
C14 0.025(4) 0.043(4) 0.022(4) -0.004(3) 0.010(3) 0.004(3)
C15 0.025(4) 0.056(5) 0.041(5) -0.018(4) 0.001(4) -0.010(4)
C16 0.034(5) 0.039(4) 0.028(4) -0.011(3) 0.007(3) -0.008(4)
C17 0.035(4) 0.027(4) 0.017(4) 0.001(3) 0.012(3) 0.005(3)
C18 0.022(4) 0.034(4) 0.015(4) -0.006(3) 0.002(3) -0.003(3)
C19 0.029(4) 0.033(4) 0.030(4) -0.006(3) 0.013(3) -0.004(3)
C20 0.027(4) 0.034(4) 0.021(4) 0.001(3) 0.010(3) 0.003(3)
C21 0.034(4) 0.028(4) 0.036(5) -0.009(3) 0.011(4) 0.000(3)
C22 0.032(4) 0.031(4) 0.032(4) -0.009(3) 0.009(3) 0.005(3)
C23 0.029(4) 0.029(4) 0.031(4) -0.006(3) 0.009(3) 0.005(3)
C24 0.040(5) 0.042(5) 0.032(4) -0.009(3) 0.014(4) 0.005(4)
C25 0.041(5) 0.064(6) 0.039(5) -0.007(4) 0.019(4) 0.015(4)
C26 0.062(7) 0.042(6) 0.171(12) -0.012(6) 0.055(7) 0.006(5)
C27 0.098(9) 0.053(6) 0.113(10) -0.027(6) 0.056(8) -0.003(6)
C28 0.029(4) 0.046(5) 0.034(4) -0.007(4) 0.017(3) -0.007(4)
C29 0.043(5) 0.035(4) 0.027(4) -0.004(3) 0.020(3) -0.010(3)
C30 0.043(5) 0.054(5) 0.033(4) -0.001(4) 0.017(3) -0.013(4)
C31 0.078(7) 0.039(5) 0.019(4) -0.002(4) 0.023(4) -0.013(5)
C32 0.074(6) 0.038(5) 0.031(5) 0.003(4) 0.001(4) 0.003(4)
C33 0.055(5) 0.060(6) 0.038(4) -0.007(5) 0.016(4) 0.007(5)
C34 0.056(6) 0.062(6) 0.043(5) -0.008(4) 0.013(5) -0.002(5)
C35 0.050(5) 0.045(5) 0.039(5) -0.003(4) 0.014(4) -0.014(4)
C36 0.041(5) 0.038(4) 0.030(4) -0.009(4) 0.002(4) -0.004(4)

loop_
_atom_type_symbol
_atom_type_description
_atom_type_scat_dispersion_real
_atom_type_scat_dispersion_imag
_atom_type_scat_source
C C 0.0030 0.0020 'International Tables Vol C Tables 4.2.6.8 and 6.1.1.4'
H H 0.0000 0.0000 'International Tables Vol C Tables 4.2.6.8 and 6.1.1.4'
N N 0.0060 0.0030 'International Tables Vol C Tables 4.2.6.8 and 6.1.1.4'
O O 0.0110 0.0060 'International Tables Vol C Tables 4.2.6.8 and 6.1.1.4'
Pd Pd -0.9990 1.0070 'International Tables Vol C Tables 4.2.6.8 and 6.1.1.4'

loop_
_geom_angle_atom_site_label_1
_geom_angle_atom_site_label_2
_geom_angle_atom_site_label_3
_geom_angle
N2 Pd N1 80.3(2)
N2 Pd N9 179.0(2)
N1 Pd N9 98.7(2)
N2 Pd N3 80.8(2)
N1 Pd N3 161.1(2)
N9 Pd N3 100.1(2)
C1 N1 C8 117.2(5)
C1 N1 Pd 114.5(4)
C8 N1 Pd 128.3(4)
C2 N2 C6 122.0(5)
C2 N2 Pd 119.1(4)
C6 N2 Pd 118.8(4)
C7 N3 C13 118.3(5)
C7 N3 Pd 113.4(4)
C13 N3 Pd 128.3(4)
C12 N4 C8 117.8(5)
C17 N5 C13 118.7(6)
C18 N6 C12 128.7(6)
C18 N6 H6 115.7
C12 N6 H6 115.7
C21 N7 C17 122.6(6)
C21 N7 H7 118.7
C17 N7 H7 118.7
C20 N8 C23 114.2(5)
C20 N8 C24 113.2(5)
C23 N8 C24 111.5(5)
C28 N9 Pd 115.8(4)
C28 N9 H9A 108.3
Pd N9 H9A 108.3
C28 N9 H9B 108.3
Pd N9 H9B 108.3
H9A N9 H9B 107.4
C31 N10 C36 121.7(6)
C31 N10 C30 121.6(6)
C36 N10 C30 115.9(6)
O1 C1 N1 128.3(6)
O1 C1 C2 119.3(6)
N1 C1 C2 112.4(5)
N2 C2 C3 120.4(6)
N2 C2 C1 113.7(5)
C3 C2 C1 125.8(6)
C2 C3 C4 118.6(6)
C2 C3 H3 120.7
C4 C3 H3 120.7
C3 C4 C5 120.9(6)
C3 C4 H4 119.6
C5 C4 H4 119.6
C6 C5 C4 117.3(6)
C6 C5 H5 121.4
C4 C5 H5 121.4
N2 C6 C5 120.7(6)
N2 C6 C7 114.3(5)
C5 C6 C7 124.9(6)
O2 C7 N3 128.0(6)
O2 C7 C6 119.4(5)
N3 C7 C6 112.5(5)
N4 C8 C9 122.4(5)
N4 C8 N1 113.9(5)
C9 C8 N1 123.7(6)
C10 C9 C8 117.9(6)
C10 C9 H9 121.1
C8 C9 H9 121.1
C11 C10 C9 120.9(6)
C11 C10 H10 119.6
C9 C10 H10 119.6
C10 C11 C12 117.6(6)
C10 C11 H11 121.2
C12 C11 H11 121.2
N4 C12 C11 123.4(6)
N4 C12 N6 119.2(6)
C11 C12 N6 117.4(5)
N5 C13 C14 121.2(6)
N5 C13 N3 113.9(6)
C14 C13 N3 124.9(6)
C15 C14 C13 118.5(7)
C15 C14 H14 120.7
C13 C14 H14 120.7
C16 C15 C14 120.6(7)
C16 C15 H15 119.7
C14 C15 H15 119.7
C17 C16 C15 116.9(7)
C17 C16 H16 121.6
C15 C16 H16 121.6
N5 C17 C16 124.2(6)
N5 C17 N7 114.8(6)
C16 C17 N7 121.0(6)
O3 C18 N6 124.6(6)
O3 C18 C19 123.5(6)
N6 C18 C19 112.0(6)
C18 C19 C20 114.3(6)
C18 C19 H19A 108.7
C20 C19 H19A 108.7
C18 C19 H19B 108.7
C20 C19 H19B 108.7
H19A C19 H19B 107.6
N8 C20 C19 119.2(6)
N8 C20 H20A 107.5
C19 C20 H20A 107.5
N8 C20 H20B 107.5
C19 C20 H20B 107.5
H20A C20 H20B 107.0
O4 C21 N7 122.4(7)
O4 C21 C22 123.9(7)
N7 C21 C22 113.7(6)
C21 C22 C23 109.5(5)
C21 C22 H22A 109.8
C23 C22 H22A 109.8
C21 C22 H22B 109.8
C23 C22 H22B 109.8
H22A C22 H22B 108.2
N8 C23 C22 113.6(5)
N8 C23 H23A 108.9
C22 C23 H23A 108.9
N8 C23 H23B 108.9
C22 C23 H23B 108.9
H23A C23 H23B 107.7
N8 C24 C25 112.5(6)
N8 C24 H24A 109.1
C25 C24 H24A 109.1
N8 C24 H24B 109.1
C25 C24 H24B 109.1
H24A C24 H24B 107.8
C26 C25 C24 111.4(7)
C26 C25 H25A 109.4
C24 C25 H25A 109.4
C26 C25 H25B 109.4
C24 C25 H25B 109.4
H25A C25 H25B 108.0
C27 C26 C25 115.7(8)
C27 C26 H26A 108.4
C25 C26 H26A 108.4
C27 C26 H26B 108.4
C25 C26 H26B 108.4
H26A C26 H26B 107.4
C26 C27 H27A 109.5
C26 C27 H27B 109.5
H27A C27 H27B 109.5
C26 C27 H27C 109.5
H27A C27 H27C 109.5
H27B C27 H27C 109.5
N9 C28 C29 110.7(5)
N9 C28 H28A 109.5
C29 C28 H28A 109.5
N9 C28 H28B 109.5
C29 C28 H28B 109.5
H28A C28 H28B 108.1
C30 C29 C28 112.4(6)
C30 C29 H29A 109.1
C28 C29 H29A 109.1
C30 C29 H29B 109.1
C28 C29 H29B 109.1
H29A C29 H29B 107.9
N10 C30 C29 112.9(6)
N10 C30 H30A 109.0
C29 C30 H30A 109.0
N10 C30 H30B 109.0
C29 C30 H30B 109.0
H30A C30 H30B 107.8
O5 C31 N10 122.5(8)
O5 C31 C32 118.2(8)
N10 C31 C32 119.3(7)
C31 C32 C33 113.3(6)
C31 C32 H32A 108.9
C33 C32 H32A 108.9
C31 C32 H32B 108.9
C33 C32 H32B 108.9
H32A C32 H32B 107.7
C34 C33 C32 114.4(7)
C34 C33 H33A 108.7
C32 C33 H33A 108.7
C34 C33 H33B 108.7
C32 C33 H33B 108.7
H33A C33 H33B 107.6
C33 C34 C35 114.2(7)
C33 C34 H34A 108.7
C35 C34 H34A 108.7
C33 C34 H34B 108.7
C35 C34 H34B 108.7
H34A C34 H34B 107.6
C36 C35 C34 115.6(7)
C36 C35 H35A 108.4
C34 C35 H35A 108.4
C36 C35 H35B 108.4
C34 C35 H35B 108.4
H35A C35 H35B 107.4
N10 C36 C35 112.9(6)
N10 C36 H36A 109.0
C35 C36 H36A 109.0
N10 C36 H36B 109.0
C35 C36 H36B 109.0
H36A C36 H36B 107.8

loop_
_geom_bond_atom_site_label_1
_geom_bond_atom_site_label_2
_geom_bond_distance
Pd N2 1.940(5)
Pd N1 2.048(5)
Pd N9 2.053(5)
Pd N3 2.084(5)
O1 C1 1.240(7)
O2 C7 1.239(7)
O3 C18 1.217(7)
O4 C21 1.227(8)
O5 C31 1.250(9)
N1 C1 1.378(8)
N1 C8 1.435(7)
N2 C2 1.335(7)
N2 C6 1.341(8)
N3 C7 1.382(8)
N3 C13 1.432(8)
N4 C12 1.336(7)
N4 C8 1.361(7)
N5 C17 1.334(8)
N5 C13 1.343(8)
N6 C18 1.381(8)
N6 C12 1.413(8)
N6 H6 0.8600
N7 C21 1.377(9)
N7 C17 1.438(8)
N7 H7 0.8600
N8 C20 1.462(8)
N8 C23 1.463(8)
N8 C24 1.483(8)
N9 C28 1.495(8)
N9 H9A 0.9000
N9 H9B 0.9000
N10 C31 1.349(10)
N10 C36 1.462(9)
N10 C30 1.464(9)
C1 C2 1.511(8)
C2 C3 1.376(8)
C3 C4 1.382(9)
C3 H3 0.9300
C4 C5 1.398(9)
C4 H4 0.9300
C5 C6 1.385(8)
C5 H5 0.9300
C6 C7 1.528(8)
C8 C9 1.395(8)
C9 C10 1.389(9)
C9 H9 0.9300
C10 C11 1.367(9)
C10 H10 0.9300
C11 C12 1.405(9)
C11 H11 0.9300
C13 C14 1.393(9)
C14 C15 1.380(10)
C14 H14 0.9300
C15 C16 1.383(10)
C15 H15 0.9300
C16 C17 1.370(9)
C16 H16 0.9300
C18 C19 1.528(9)
C19 C20 1.543(9)
C19 H19A 0.9700
C19 H19B 0.9700
C20 H20A 0.9700
C20 H20B 0.9700
C21 C22 1.526(9)
C22 C23 1.530(9)
C22 H22A 0.9700
C22 H22B 0.9700
C23 H23A 0.9700
C23 H23B 0.9700
C24 C25 1.530(10)
C24 H24A 0.9700
C24 H24B 0.9700
C25 C26 1.532(12)
C25 H25A 0.9700
C25 H25B 0.9700
C26 C27 1.491(12)
C26 H26A 0.9700
C26 H26B 0.9700
C27 H27A 0.9600
C27 H27B 0.9600
C27 H27C 0.9600
C28 C29 1.529(10)
C28 H28A 0.9700
C28 H28B 0.9700
C29 C30 1.529(9)
C29 H29A 0.9700
C29 H29B 0.9700
C30 H30A 0.9700
C30 H30B 0.9700
C31 C32 1.519(11)
C32 C33 1.545(11)
C32 H32A 0.9700
C32 H32B 0.9700
C33 C34 1.510(11)
C33 H33A 0.9700
C33 H33B 0.9700
C34 C35 1.536(11)
C34 H34A 0.9700
C34 H34B 0.9700
C35 C36 1.523(10)
C35 H35A 0.9700
C35 H35B 0.9700
C36 H36A 0.9700
C36 H36B 0.9700

loop_
_geom_hbond_atom_site_label_D
_geom_hbond_atom_site_label_H
_geom_hbond_atom_site_label_A
_geom_hbond_distance_DH
_geom_hbond_distance_HA
_geom_hbond_distance_DA
_geom_hbond_angle_DHA
_geom_hbond_site_symmetry_A
N6 H6 O2 0.86 2.15 2.978(7) 161.4 1_455
N7 H7 O5 0.86 2.00 2.788(8) 152.4 2_655
N9 H9A N5 0.90 2.07 2.842(7) 142.8 .
